data_7012769
loop_
_publ_author_name
'Bezombes, Jean-Philippe'
'Gehrhus, Barbara'
'Hitchcock, Peter B.'
'Lappert, Michael F.'
'Merle, Philippe G.'

_publ_section_title
;
 A comparative study of the behaviour of N-trimethylsilyl and
 N-neopentyl-anilines and 1,2-diaminobenzenes towards trimethylalane;
 X-ray structures of nine Al--N compounds
;
_journal_issue 9
_journal_name_full 'Dalton Transactions'
_journal_page_first 1821
_journal_paper_doi 10.1039/b300957m
_journal_year 2003
_chemical_compound_source 'synthesis as described'
_chemical_formula_moiety 'C26 H50 Al2 N4 Si4'
_chemical_formula_structural 'C26 H50 N4 AL2 SI4'
_chemical_formula_sum 'C26 H50 Al2 N4 Si4'
_chemical_formula_weight 585.02
_chemical_name_common '[{1,2-C6H4(NSiMe3)2AlMe}2]'
_space_group_IT_number 15
_symmetry_cell_setting monoclinic
_symmetry_Int_Tables_number 15
_symmetry_space_group_name_Hall '-C 2yc'
_symmetry_space_group_name_H-M 'C 1 2/c 1'
_atom_sites_solution_hydrogens geom
_atom_sites_solution_primary direct
_atom_sites_solution_secondary difmap
_audit_conform_dict_location ftp://ftp.iucr.org/cifdics/cif_core2.1beta.dic
_audit_conform_dict_name cif_core.dic
_audit_conform_dict_version 2.1beta3
_audit_creation_date 2000-04-18T17:13:48-00:00
_audit_creation_method 'WinGX routine CIF_UPDATE'
_cell_angle_alpha 90
_cell_angle_beta 100.098(2)
_cell_angle_gamma 90
_cell_formula_units_Z 4
_cell_length_a 17.1014(5)
_cell_length_b 11.6579(3)
_cell_length_c 17.7117(5)
_cell_measurement_reflns_used 7671
_cell_measurement_temperature 173(2)
_cell_measurement_theta_max 27.878
_cell_measurement_theta_min 3.705
_cell_measurement_wavelength 0.71073
_cell_volume 3476.42(17)
_computing_cell_refinement 'HKL Scalepack (Otwinowski & Minor 1997)'
_computing_data_reduction 'HKL Denzo and Scalepack (Otwinowski & Minor 1997)'
_computing_molecular_graphics 'Ortep-3 for Windows (Farrugia, 1997)'
_computing_publication_material 'WinGX publication routines (Farrugia, 1998)'
_computing_structure_refinement 'SHELXL-97 (Sheldrick, 1997)'
_computing_structure_solution 'SHELXS-97 (Sheldrick, 1997)'
_diffrn_ambient_temperature 173(2)
_diffrn_measured_fraction_theta_full 0.988
_diffrn_measured_fraction_theta_max 0.988
_diffrn_measurement_device KappaCCD
_diffrn_measurement_method CCD
_diffrn_radiation_monochromator graphite
_diffrn_radiation_type MoK\a
_diffrn_radiation_wavelength 0.71073
_diffrn_reflns_av_R_equivalents 0.0481
_diffrn_reflns_av_sigmaI/netI 0.0405
_diffrn_reflns_limit_h_max 21
_diffrn_reflns_limit_h_min -22
_diffrn_reflns_limit_k_max 13
_diffrn_reflns_limit_k_min -15
_diffrn_reflns_limit_l_max 23
_diffrn_reflns_limit_l_min -20
_diffrn_reflns_number 14155
_diffrn_reflns_theta_full 27.9
_diffrn_reflns_theta_max 27.9
_diffrn_reflns_theta_min 4.21
_exptl_absorpt_coefficient_mu 0.242
_exptl_absorpt_correction_T_max 0.9308
_exptl_absorpt_correction_T_min 0.9093
_exptl_crystal_colour colourless
_exptl_crystal_density_diffrn 1.118
_exptl_crystal_density_method 'not measured'
_exptl_crystal_description prism
_exptl_crystal_F_000 1264
_exptl_crystal_size_max 0.4
_exptl_crystal_size_mid 0.4
_exptl_crystal_size_min 0.3
_refine_diff_density_max 0.728
_refine_diff_density_min -0.917
_refine_diff_density_rms 0.053
_refine_ls_extinction_method none
_refine_ls_goodness_of_fit_ref 1.034
_refine_ls_hydrogen_treatment riding
_refine_ls_matrix_type full
_refine_ls_number_parameters 163
_refine_ls_number_reflns 4117
_refine_ls_number_restraints 0
_refine_ls_restrained_S_all 1.034
_refine_ls_R_factor_all 0.0759
_refine_ls_R_factor_gt 0.0573
_refine_ls_shift/su_max 0
_refine_ls_shift/su_mean 0
_refine_ls_structure_factor_coef Fsqd
_refine_ls_weighting_scheme calc
_refine_ls_wR_factor_gt 0.1434
_refine_ls_wR_factor_ref 0.1581
_reflns_number_gt 3225
_reflns_number_total 4117
_reflns_threshold_expression >2sigma(I)
_cod_data_source_file b300957m.txt
_cod_data_source_block lappert-6
_cod_original_sg_symbol_H-M C2/c
_cod_database_code 7012769

loop_
_symmetry_equiv_pos_as_xyz
'x, y, z'
'-x, y, -z+1/2'
'x+1/2, y+1/2, z'
'-x+1/2, y+1/2, -z+1/2'
'-x, -y, -z'
'x, -y, z-1/2'
'-x+1/2, -y+1/2, -z'
'x+1/2, -y+1/2, z-1/2'

loop_
_atom_site_label
_atom_site_type_symbol
_atom_site_fract_x
_atom_site_fract_y
_atom_site_fract_z
_atom_site_U_iso_or_equiv
_atom_site_adp_type
_atom_site_occupancy
_atom_site_symmetry_multiplicity
_atom_site_calc_flag
_atom_site_refinement_flags
_atom_site_disorder_assembly
_atom_site_disorder_group
Si1 Si 0.09602(4) 0.17105(9) 0.41493(4) 0.0624(3) Uani 1 1 d . . .
Si2 Si 0.32097(6) -0.05682(9) 0.62568(6) 0.0800(4) Uani 1 1 d . . .
Al Al 0.27544(4) 0.13665(5) 0.49521(4) 0.03396(18) Uani 1 1 d . . .
N1 N 0.17178(10) 0.21336(14) 0.49307(9) 0.0310(4) Uani 1 1 d . . .
N2 N 0.26751(12) 0.06116(17) 0.58452(12) 0.0460(5) Uani 1 1 d . . .
C1 C 0.15114(12) 0.18093(17) 0.56781(11) 0.0312(4) Uani 1 1 d . . .
C2 C 0.20180(13) 0.10297(18) 0.61333(12) 0.0372(5) Uani 1 1 d . . .
C3 C 0.18230(16) 0.0738(2) 0.68469(14) 0.0494(6) Uani 1 1 d . . .
H3 H 0.2154 0.0217 0.717 0.059 Uiso 1 1 calc R . .
C4 C 0.11648(16) 0.1185(2) 0.70919(13) 0.0494(6) Uani 1 1 d . . .
H4 H 0.1044 0.096 0.7574 0.059 Uiso 1 1 calc R . .
C5 C 0.06810(14) 0.1957(2) 0.66432(13) 0.0445(5) Uani 1 1 d . . .
H5 H 0.0229 0.2269 0.6814 0.053 Uiso 1 1 calc R . .
C6 C 0.08615(13) 0.2272(2) 0.59387(13) 0.0389(5) Uani 1 1 d . . .
H6 H 0.0534 0.2813 0.563 0.047 Uiso 1 1 calc R . .
C7 C 0.1304(2) 0.1985(3) 0.32242(15) 0.0745(9) Uani 1 1 d . . .
H7A H 0.1801 0.1569 0.3218 0.112 Uiso 1 1 calc R . .
H7B H 0.1393 0.2809 0.317 0.112 Uiso 1 1 calc R . .
H7C H 0.0899 0.1722 0.2798 0.112 Uiso 1 1 calc R . .
C8 C 0.0792(3) 0.0153(4) 0.4278(2) 0.1107(17) Uani 1 1 d . . .
H8A H 0.0609 0.0028 0.4765 0.166 Uiso 1 1 calc R . .
H8B H 0.129 -0.0265 0.4281 0.166 Uiso 1 1 calc R . .
H8C H 0.0389 -0.0126 0.3855 0.166 Uiso 1 1 calc R . .
C9 C 0.0020(2) 0.2511(7) 0.4121(2) 0.141(3) Uani 1 1 d . . .
H9A H -0.018 0.2384 0.4599 0.212 Uiso 1 1 calc R . .
H9B H -0.0373 0.2242 0.3687 0.212 Uiso 1 1 calc R . .
H9C H 0.0117 0.3332 0.406 0.212 Uiso 1 1 calc R . .
C10 C 0.3814(2) -0.0223(4) 0.7214(2) 0.1101(17) Uani 1 1 d . . .
H10A H 0.3462 0.002 0.7564 0.165 Uiso 1 1 calc R . .
H10B H 0.4186 0.0397 0.7158 0.165 Uiso 1 1 calc R . .
H10C H 0.4111 -0.0905 0.7421 0.165 Uiso 1 1 calc R . .
C11 C 0.2537(3) -0.1816(3) 0.6333(3) 0.1222(18) Uani 1 1 d . . .
H11A H 0.2165 -0.1617 0.6674 0.183 Uiso 1 1 calc R . .
H11B H 0.2855 -0.2481 0.654 0.183 Uiso 1 1 calc R . .
H11C H 0.224 -0.2004 0.5823 0.183 Uiso 1 1 calc R . .
C12 C 0.3915(3) -0.0996(5) 0.5616(3) 0.155(3) Uani 1 1 d . . .
H12A H 0.3617 -0.1193 0.5108 0.233 Uiso 1 1 calc R . .
H12B H 0.4224 -0.1663 0.5834 0.233 Uiso 1 1 calc R . .
H12C H 0.4276 -0.0358 0.5568 0.233 Uiso 1 1 calc R . .
C13 C 0.29895(19) 0.0497(2) 0.40796(17) 0.0591(7) Uani 1 1 d . . .
H13A H 0.3012 0.102 0.365 0.089 Uiso 1 1 calc R . .
H13B H 0.2572 -0.0076 0.3926 0.089 Uiso 1 1 calc R . .
H13C H 0.3503 0.011 0.4223 0.089 Uiso 1 1 calc R . .

loop_
_atom_site_aniso_label
_atom_site_aniso_U_11
_atom_site_aniso_U_22
_atom_site_aniso_U_33
_atom_site_aniso_U_23
_atom_site_aniso_U_13
_atom_site_aniso_U_12
Si1 0.0425(4) 0.1076(7) 0.0358(4) -0.0171(4) 0.0033(3) -0.0136(4)
Si2 0.0877(7) 0.0768(6) 0.0861(7) 0.0454(5) 0.0444(5) 0.0479(5)
Al 0.0403(4) 0.0314(3) 0.0337(3) 0.0012(2) 0.0161(3) 0.0048(3)
N1 0.0311(8) 0.0366(9) 0.0264(8) -0.0006(6) 0.0080(6) 0.0007(7)
N2 0.0504(11) 0.0443(11) 0.0485(11) 0.0173(9) 0.0232(9) 0.0164(9)
C1 0.0337(10) 0.0340(10) 0.0274(9) -0.0025(7) 0.0091(8) -0.0045(8)
C2 0.0428(11) 0.0349(10) 0.0371(11) 0.0036(8) 0.0155(9) 0.0006(9)
C3 0.0584(15) 0.0511(14) 0.0421(12) 0.0139(10) 0.0187(11) 0.0037(12)
C4 0.0581(15) 0.0582(15) 0.0375(12) 0.0021(10) 0.0241(11) -0.0077(12)
C5 0.0432(12) 0.0507(13) 0.0450(12) -0.0073(10) 0.0225(10) -0.0052(10)
C6 0.0343(10) 0.0427(11) 0.0418(11) -0.0020(9) 0.0125(9) 0.0005(9)
C7 0.079(2) 0.111(3) 0.0318(13) -0.0079(15) 0.0042(13) -0.002(2)
C8 0.129(3) 0.129(4) 0.081(2) -0.045(2) 0.040(2) -0.091(3)
C9 0.054(2) 0.296(8) 0.064(2) -0.030(3) -0.0171(17) 0.050(3)
C10 0.074(2) 0.155(4) 0.103(3) 0.082(3) 0.017(2) 0.038(3)
C11 0.171(5) 0.054(2) 0.149(4) 0.038(2) 0.048(4) 0.024(3)
C12 0.165(5) 0.177(5) 0.151(4) 0.086(4) 0.099(4) 0.137(4)
C13 0.0774(19) 0.0454(14) 0.0643(16) -0.0158(12) 0.0397(15) -0.0054(13)

loop_
_atom_type_symbol
_atom_type_description
_atom_type_scat_dispersion_real
_atom_type_scat_dispersion_imag
_atom_type_scat_source
C C 0.0033 0.0016 'International Tables Vol C Tables 4.2.6.8 and 6.1.1.4'
H H 0 0 'International Tables Vol C Tables 4.2.6.8 and 6.1.1.4'
Al Al 0.0645 0.0514 'International Tables Vol C Tables 4.2.6.8 and 6.1.1.4'
N N 0.0061 0.0033 'International Tables Vol C Tables 4.2.6.8 and 6.1.1.4'
Si Si 0.0817 0.0704 'International Tables Vol C Tables 4.2.6.8 and 6.1.1.4'

loop_
_geom_angle_atom_site_label_1
_geom_angle_atom_site_label_2
_geom_angle_atom_site_label_3
_geom_angle
_geom_angle_site_symmetry_1
_geom_angle_site_symmetry_3
_geom_angle_publ_flag
N1 Si1 C9 112.90(16) . . ?
N1 Si1 C8 106.30(16) . . ?
C9 Si1 C8 110.1(3) . . ?
N1 Si1 C7 109.58(12) . . ?
C9 Si1 C7 107.2(2) . . ?
C8 Si1 C7 110.78(18) . . ?
N2 Si2 C12 107.77(15) . . ?
N2 Si2 C10 112.12(17) . . ?
C12 Si2 C10 107.2(3) . . ?
N2 Si2 C11 111.09(18) . . ?
C12 Si2 C11 107.9(3) . . ?
C10 Si2 C11 110.6(2) . . ?
N2 Al C13 119.39(11) . . ?
N2 Al N1 115.99(9) . 7_556 ?
C13 Al N1 113.10(10) . 7_556 ?
N2 Al N1 91.83(8) . . ?
C13 Al N1 121.90(11) . . ?
N1 Al N1 89.62(7) 7_556 . ?
N2 Al Al 109.27(7) . 7_556 ?
C13 Al Al 130.49(10) . 7_556 ?
N1 Al Al 45.06(5) 7_556 7_556 ?
N1 Al Al 44.55(5) . 7_556 ?
C1 N1 Si1 111.58(13) . . ?
C1 N1 Al 108.12(12) . 7_556 ?
Si1 N1 Al 125.74(10) . 7_556 ?
C1 N1 Al 102.76(12) . . ?
Si1 N1 Al 114.48(9) . . ?
Al N1 Al 90.38(7) 7_556 . ?
C2 N2 Si2 121.26(15) . . ?
C2 N2 Al 109.40(14) . . ?
Si2 N2 Al 128.86(11) . . ?
C6 C1 C2 120.63(19) . . ?
C6 C1 N1 122.04(19) . . ?
C2 C1 N1 117.30(17) . . ?
N2 C2 C3 125.1(2) . . ?
N2 C2 C1 117.94(18) . . ?
C3 C2 C1 116.9(2) . . ?
C4 C3 C2 121.8(2) . . ?
C5 C4 C3 120.5(2) . . ?
C4 C5 C6 119.1(2) . . ?
C5 C6 C1 121.0(2) . . ?

loop_
_geom_bond_atom_site_label_1
_geom_bond_atom_site_label_2
_geom_bond_distance
_geom_bond_site_symmetry_2
_geom_bond_publ_flag
Si1 N1 1.7912(18) . ?
Si1 C9 1.852(4) . ?
Si1 C8 1.859(4) . ?
Si1 C7 1.863(3) . ?
Si2 N2 1.739(2) . ?
Si2 C12 1.864(4) . ?
Si2 C10 1.868(5) . ?
Si2 C11 1.874(5) . ?
Al N2 1.8358(19) . ?
Al C13 1.948(2) . ?
Al N1 1.9621(18) 7_556 ?
Al N1 1.9799(18) . ?
Al Al 2.7968(12) 7_556 ?
N1 C1 1.478(2) . ?
N1 Al 1.9621(18) 7_556 ?
N2 C2 1.401(3) . ?
C1 C6 1.385(3) . ?
C1 C2 1.408(3) . ?
C2 C3 1.404(3) . ?
C3 C4 1.378(4) . ?
C4 C5 1.376(4) . ?
C5 C6 1.386(3) . ?
